data_7051569
loop_
_publ_author_name
'Deiters, Emmanuel'
'Bulach, V\'eronique'
'Kyritsakas, Nathalie'
'Hosseini, Mir Wais'

_publ_section_title
;
 Molecular tectonics: coordination networks based on porphyrins bearing
 pyridine N-oxide groups as coordinating sites
;
_journal_issue 12
_journal_name_full 'New Journal of Chemistry'
_journal_page_first 1508
_journal_paper_doi 10.1039/b511049c
_journal_volume 29
_journal_year 2005
_chemical_formula_sum 'C43.25 H31.5 N6 O3.5 Zn'
_chemical_formula_weight 756.61
_chemical_name_systematic
;
?
;
_space_group_IT_number 15
_symmetry_cell_setting monoclinic
_symmetry_space_group_name_Hall '-C 2yc'
_symmetry_space_group_name_H-M 'C 1 2/c 1'
_atom_sites_solution_hydrogens geom
_atom_sites_solution_primary direct
_atom_sites_solution_secondary difmap
_audit_creation_method SHELXL-97
_cell_angle_alpha 90.00
_cell_angle_beta 118.492(4)
_cell_angle_gamma 90.00
_cell_formula_units_Z 8
_cell_length_a 37.961(2)
_cell_length_b 9.2045(5)
_cell_length_c 24.5855(16)
_cell_measurement_reflns_used 3310
_cell_measurement_temperature 173(2)
_cell_measurement_theta_max 21.73
_cell_measurement_theta_min 2.59
_cell_volume 7550.0(8)
_computing_cell_refinement 'Bruker SMART'
_computing_data_collection 'Bruker SMART'
_computing_data_reduction 'Bruker SAINT'
_computing_molecular_graphics 'Bruker SHELXTL'
_computing_publication_material 'Bruker SHELXTL'
_computing_structure_refinement 'SHELXL-97 (Sheldrick, 1997)'
_computing_structure_solution 'SHELXS-97 (Sheldrick, 1990)'
_diffrn_ambient_temperature 173(2)
_diffrn_measured_fraction_theta_full 0.997
_diffrn_measured_fraction_theta_max 0.997
_diffrn_measurement_device_type 'CCD area detector'
_diffrn_measurement_method 'phi and omega scans'
_diffrn_radiation_monochromator graphite
_diffrn_radiation_source 'fine-focus sealed tube'
_diffrn_radiation_type MoK\a
_diffrn_radiation_wavelength 0.71073
_diffrn_reflns_av_R_equivalents 0.0869
_diffrn_reflns_av_sigmaI/netI 0.0992
_diffrn_reflns_limit_h_max 37
_diffrn_reflns_limit_h_min -49
_diffrn_reflns_limit_k_max 11
_diffrn_reflns_limit_k_min -9
_diffrn_reflns_limit_l_max 31
_diffrn_reflns_limit_l_min -31
_diffrn_reflns_number 33747
_diffrn_reflns_theta_full 27.53
_diffrn_reflns_theta_max 27.53
_diffrn_reflns_theta_min 2.30
_exptl_absorpt_coefficient_mu 0.700
_exptl_absorpt_correction_T_max 0.9861
_exptl_absorpt_correction_T_min 0.8613
_exptl_absorpt_correction_type multi-scan
_exptl_absorpt_process_details sadabs
_exptl_crystal_colour red
_exptl_crystal_density_diffrn 1.331
_exptl_crystal_density_meas ?
_exptl_crystal_density_method 'not measured'
_exptl_crystal_description prism
_exptl_crystal_F_000 3128
_exptl_crystal_size_max 0.22
_exptl_crystal_size_mid 0.10
_exptl_crystal_size_min 0.02
_refine_diff_density_max 1.923
_refine_diff_density_min -1.371
_refine_diff_density_rms 0.162
_refine_ls_extinction_method none
_refine_ls_goodness_of_fit_ref 1.206
_refine_ls_hydrogen_treatment constr
_refine_ls_matrix_type full
_refine_ls_number_parameters 485
_refine_ls_number_reflns 8669
_refine_ls_number_restraints 3
_refine_ls_restrained_S_all 1.215
_refine_ls_R_factor_all 0.1550
_refine_ls_R_factor_gt 0.0866
_refine_ls_shift/su_max 0.002
_refine_ls_shift/su_mean 0.000
_refine_ls_structure_factor_coef Fsqd
_refine_ls_weighting_details 'calc w=1/[\s^2^(Fo^2^)+(0.1500P)^2^+0.1600P] where P=(Fo^2^+2Fc^2^)/3'
_refine_ls_weighting_scheme calc
_refine_ls_wR_factor_gt 0.2546
_refine_ls_wR_factor_ref 0.2922
_reflns_number_gt 4813
_reflns_number_total 8669
_reflns_threshold_expression >2sigma(I)
_cod_data_source_file b511049c.txt
_cod_data_source_block e334a
_cod_depositor_comments
;
The following automatic conversions were performed:
'_symmetry_cell_setting' value 'Monoclinic' changed to 'monoclinic'
according to '/home/saulius/struct/CIF-dictionaries/cif_core.dic'
dictionary named 'cif_core.dic' version 2.4.1 from 2010-06-29.

Automatic conversion script
Id: cif_fix_enum 1527 2010-12-29 10:47:43Z saulius 

The following automatic conversions were performed:

'_exptl_crystal_density_meas' value 'none' was changed to '?' - the
value is perceived as not measured.

Automatic conversion script
Id: cif_fix_values 3008 2015-01-20 13:52:24Z robertas 
;
_cod_original_sg_symbol_H-M C2/c
_cod_original_formula_sum 'C43.25 H31.50 N6 O3.50 Zn'
_cod_database_code 7051569

loop_
_symmetry_equiv_pos_as_xyz
'x, y, z'
'-x, y, -z+1/2'
'x+1/2, y+1/2, z'
'-x+1/2, y+1/2, -z+1/2'
'-x, -y, -z'
'x, -y, z-1/2'
'-x+1/2, -y+1/2, -z'
'x+1/2, -y+1/2, z-1/2'

loop_
_atom_site_label
_atom_site_type_symbol
_atom_site_fract_x
_atom_site_fract_y
_atom_site_fract_z
_atom_site_U_iso_or_equiv
_atom_site_adp_type
_atom_site_occupancy
_atom_site_symmetry_multiplicity
_atom_site_calc_flag
_atom_site_refinement_flags
_atom_site_disorder_assembly
_atom_site_disorder_group
Zn1 Zn 0.70152(2) 0.37517(7) 0.89080(3) 0.0278(2) Uani 1 1 d . . 1
N1 N 0.72369(14) 0.4509(5) 0.9802(2) 0.0268(11) Uani 1 1 d . A 1
N2 N 0.64625(15) 0.3504(5) 0.8863(2) 0.0306(11) Uani 1 1 d . A 1
N3 N 0.68311(15) 0.2474(5) 0.8139(2) 0.0306(11) Uani 1 1 d . A 1
N4 N 0.75936(14) 0.3600(5) 0.9043(2) 0.0262(11) Uani 1 1 d . A 1
C1 C 0.76272(18) 0.4861(6) 1.0197(3) 0.0289(13) Uani 1 1 d . A 1
C2 C 0.76686(18) 0.5236(6) 1.0796(3) 0.0286(13) Uani 1 1 d . A 1
H2 H 0.7908 0.5507 1.1155 0.034 Uiso 1 1 calc R A 1
C3 C 0.72987(19) 0.5127(6) 1.0745(3) 0.0326(14) Uani 1 1 d . A 1
H3 H 0.7231 0.5295 1.1066 0.039 Uiso 1 1 calc R A 1
C4 C 0.70238(17) 0.4709(6) 1.0116(3) 0.0270(13) Uani 1 1 d . A 1
C5 C 0.66051(18) 0.4561(6) 0.9869(3) 0.0289(13) Uani 1 1 d . A 1
C6 C 0.63454(19) 0.4036(6) 0.9277(3) 0.0318(14) Uani 1 1 d . A 1
C7 C 0.59171(18) 0.3992(7) 0.9001(3) 0.0356(15) Uani 1 1 d . A 1
H7 H 0.5759 0.4305 0.9184 0.043 Uiso 1 1 calc R A 1
C8 C 0.5781(2) 0.3423(7) 0.8430(3) 0.0427(16) Uani 1 1 d . A 1
H8 H 0.5508 0.3263 0.8138 0.051 Uiso 1 1 calc R A 1
C9 C 0.61189(18) 0.3100(7) 0.8341(3) 0.0320(14) Uani 1 1 d . A 1
C10 C 0.61105(18) 0.2389(7) 0.7837(3) 0.0337(14) Uani 1 1 d . A 1
C11 C 0.64400(19) 0.2030(7) 0.7760(3) 0.0339(14) Uani 1 1 d . A 1
C12 C 0.6424(2) 0.1135(7) 0.7259(3) 0.0394(15) Uani 1 1 d . A 1
H12 H 0.6194 0.0674 0.6940 0.047 Uiso 1 1 calc R A 1
C13 C 0.6810(2) 0.1100(7) 0.7345(3) 0.0399(16) Uani 1 1 d . A 1
H13 H 0.6896 0.0589 0.7094 0.048 Uiso 1 1 calc R A 1
C14 C 0.70615(18) 0.1965(6) 0.7880(3) 0.0297(13) Uani 1 1 d . A 1
C15 C 0.74567(17) 0.2311(6) 0.8080(3) 0.0261(12) Uani 1 1 d . A 1
C16 C 0.77033(18) 0.3121(6) 0.8615(3) 0.0288(13) Uani 1 1 d . A 1
C17 C 0.81087(18) 0.3613(6) 0.8797(3) 0.0320(14) Uani 1 1 d . A 1
H17 H 0.8255 0.3450 0.8578 0.038 Uiso 1 1 calc R A 1
C18 C 0.82385(19) 0.4343(6) 0.9334(3) 0.0330(14) Uani 1 1 d . A 1
H18 H 0.8492 0.4797 0.9565 0.040 Uiso 1 1 calc R A 1
C19 C 0.79184(17) 0.4303(6) 0.9493(3) 0.0268(13) Uani 1 1 d . A 1
C20 C 0.79422(18) 0.4875(6) 1.0047(3) 0.0284(13) Uani 1 1 d . A 1
C21 C 0.64258(18) 0.5059(7) 1.0260(3) 0.0322(14) Uani 1 1 d . A 1
C22 C 0.6486(2) 0.6484(7) 1.0487(3) 0.0394(16) Uani 1 1 d . A 1
H22 H 0.6641 0.7130 1.0387 0.047 Uiso 1 1 calc R A 1
C23 C 0.6326(2) 0.6978(9) 1.0853(3) 0.0513(19) Uani 1 1 d . A 1
H23 H 0.6380 0.7938 1.1013 0.062 Uiso 1 1 calc R A 1
C24 C 0.6088(2) 0.6070(9) 1.0984(3) 0.054(2) Uani 1 1 d . A 1
H24 H 0.5969 0.6414 1.1223 0.064 Uiso 1 1 calc R A 1
C25 C 0.6023(2) 0.4669(9) 1.0769(3) 0.0515(19) Uani 1 1 d . A 1
H25 H 0.5863 0.4038 1.0866 0.062 Uiso 1 1 calc R A 1
C26 C 0.61909(19) 0.4168(8) 1.0411(3) 0.0412(16) Uani 1 1 d . A 1
H26 H 0.6144 0.3193 1.0267 0.049 Uiso 1 1 calc R A 1
C27 C 0.57039(19) 0.2024(8) 0.7296(3) 0.0411(16) Uani 1 1 d . A 1
C28 C 0.5499(2) 0.3105(10) 0.6862(4) 0.058(2) Uani 1 1 d . A 1
H28 H 0.5607 0.4057 0.6911 0.070 Uiso 1 1 calc R A 1
C29 C 0.5138(3) 0.2759(11) 0.6363(4) 0.070(3) Uani 1 1 d . A 1
H29 H 0.4997 0.3503 0.6072 0.084 Uiso 1 1 calc R A 1
C30A C 0.4978(3) 0.1480(12) 0.6266(4) 0.086(2) Uani 0.50 1 d P A 1
N6B N 0.4978(3) 0.1480(12) 0.6266(4) 0.086(2) Uani 0.50 1 d P A 1
O2B O 0.4675(4) 0.1244(16) 0.5771(6) 0.086(2) Uani 0.50 1 d P A 1
C31 C 0.5169(3) 0.0394(12) 0.6717(5) 0.090(3) Uani 1 1 d . A 1
H31 H 0.5047 -0.0528 0.6682 0.107 Uiso 1 1 calc R A 1
C32 C 0.5538(3) 0.0714(10) 0.7212(4) 0.071(3) Uani 1 1 d . A 1
H32 H 0.5679 -0.0028 0.7505 0.085 Uiso 1 1 calc R A 1
C33 C 0.76342(18) 0.1826(6) 0.7686(3) 0.0288(13) Uani 1 1 d . A 1
C34 C 0.74611(19) 0.2211(6) 0.7060(3) 0.0329(14) Uani 1 1 d . A 1
H34 H 0.7222 0.2771 0.6881 0.039 Uiso 1 1 calc R A 1
C35 C 0.76327(19) 0.1788(7) 0.6694(3) 0.0324(14) Uani 1 1 d . A 1
H35 H 0.7507 0.2035 0.6267 0.039 Uiso 1 1 calc R A 1
N5 N 0.79731(15) 0.1036(5) 0.6945(2) 0.0306(11) Uani 1 1 d . A 1
O1 O 0.81436(13) 0.0731(5) 0.6594(2) 0.0362(10) Uani 1 1 d . . 1
C36 C 0.81499(19) 0.0623(7) 0.7539(3) 0.0332(14) Uani 1 1 d . A 1
H36 H 0.8389 0.0061 0.7699 0.040 Uiso 1 1 calc R A 1
C37 C 0.79908(18) 0.1001(6) 0.7923(3) 0.0318(14) Uani 1 1 d . A 1
H37 H 0.8121 0.0706 0.8344 0.038 Uiso 1 1 calc R A 1
C38 C 0.83285(17) 0.5533(6) 1.0509(3) 0.0276(13) Uani 1 1 d . A 1
C39 C 0.83376(19) 0.6926(6) 1.0744(3) 0.0329(14) Uani 1 1 d . A 1
H39 H 0.8097 0.7466 1.0607 0.039 Uiso 1 1 calc R A 1
C40 C 0.8702(2) 0.7518(7) 1.1180(3) 0.0456(17) Uani 1 1 d . A 1
H40 H 0.8707 0.8458 1.1343 0.055 Uiso 1 1 calc R A 1
N6A N 0.9043(2) 0.6789(8) 1.1373(4) 0.0668(19) Uani 0.50 1 d P A 1
C30B C 0.9043(2) 0.6789(8) 1.1373(4) 0.0668(19) Uani 0.50 1 d P A 1
O2A O 0.9375(3) 0.7314(11) 1.1806(6) 0.0668(19) Uani 0.50 1 d P A 1
C41 C 0.9038(2) 0.5409(8) 1.1139(4) 0.061(2) Uani 1 1 d . A 1
H41 H 0.9282 0.4888 1.1276 0.073 Uiso 1 1 calc R A 1
C42 C 0.86880(19) 0.4801(7) 1.0718(3) 0.0386(15) Uani 1 1 d . A 1
H42 H 0.8690 0.3856 1.0564 0.046 Uiso 1 1 calc R A 1
C43 C 0.4249(5) 0.062(2) 0.4303(8) 0.100(4) Uiso 0.676(14) 1 d PD B 1
O3 O 0.4721(3) 0.1039(13) 0.4934(5) 0.100(4) Uiso 0.676(14) 1 d PD B 1
O4 O 0.9870(6) 0.840(2) 0.1216(9) 0.056(5) Uiso 0.25 1 d PD . .
C44 C 0.9708(8) 0.796(3) 0.0554(10) 0.042(6) Uiso 0.25 1 d PD . .
O5 O 0.9108(7) 0.797(3) 0.2869(12) 0.079(7) Uiso 0.25 1 d P . .
O6 O 0.4739(4) -0.0155(15) 0.5161(6) 0.039(5) Uiso 0.324(14) 1 d PD B 2
C46 C 0.4499(8) 0.005(3) 0.4473(9) 0.064(8) Uiso 0.324(14) 1 d PD B 2

loop_
_atom_site_aniso_label
_atom_site_aniso_U_11
_atom_site_aniso_U_22
_atom_site_aniso_U_33
_atom_site_aniso_U_23
_atom_site_aniso_U_13
_atom_site_aniso_U_12
Zn1 0.0406(4) 0.0275(4) 0.0288(4) -0.0027(3) 0.0274(3) -0.0018(3)
N1 0.037(3) 0.028(3) 0.025(3) -0.002(2) 0.023(2) -0.002(2)
N2 0.036(3) 0.033(3) 0.032(3) -0.003(2) 0.024(2) -0.003(2)
N3 0.044(3) 0.032(3) 0.027(3) -0.006(2) 0.026(2) -0.002(2)
N4 0.038(3) 0.027(3) 0.026(2) 0.000(2) 0.025(2) 0.003(2)
C1 0.043(4) 0.023(3) 0.031(3) 0.003(2) 0.026(3) 0.004(3)
C2 0.038(3) 0.031(3) 0.024(3) 0.002(2) 0.021(3) 0.001(3)
C3 0.055(4) 0.027(3) 0.030(3) 0.002(3) 0.031(3) 0.001(3)
C4 0.046(3) 0.022(3) 0.028(3) 0.006(2) 0.028(3) 0.005(2)
C5 0.043(3) 0.025(3) 0.033(3) -0.001(3) 0.030(3) 0.002(3)
C6 0.044(4) 0.030(3) 0.039(4) 0.001(3) 0.035(3) 0.001(3)
C7 0.035(3) 0.042(4) 0.039(4) -0.003(3) 0.026(3) 0.003(3)
C8 0.042(4) 0.048(4) 0.046(4) -0.003(3) 0.028(3) -0.001(3)
C9 0.036(3) 0.035(3) 0.030(3) 0.000(3) 0.020(3) 0.001(3)
C10 0.039(3) 0.036(3) 0.035(3) -0.004(3) 0.025(3) -0.003(3)
C11 0.047(4) 0.034(3) 0.030(3) -0.003(3) 0.025(3) -0.001(3)
C12 0.053(4) 0.039(4) 0.035(4) -0.010(3) 0.028(3) -0.007(3)
C13 0.057(4) 0.036(4) 0.040(4) -0.012(3) 0.035(3) -0.003(3)
C14 0.044(4) 0.030(3) 0.025(3) -0.004(3) 0.025(3) -0.003(3)
C15 0.042(3) 0.022(3) 0.027(3) 0.002(2) 0.026(3) 0.006(2)
C16 0.045(3) 0.026(3) 0.031(3) 0.006(3) 0.030(3) 0.006(3)
C17 0.041(3) 0.030(3) 0.041(4) 0.004(3) 0.033(3) 0.009(3)
C18 0.044(4) 0.028(3) 0.041(4) -0.001(3) 0.032(3) 0.000(3)
C19 0.041(3) 0.022(3) 0.033(3) 0.003(2) 0.030(3) 0.003(2)
C20 0.044(3) 0.020(3) 0.033(3) 0.000(2) 0.027(3) 0.002(2)
C21 0.042(3) 0.036(3) 0.029(3) 0.004(3) 0.025(3) 0.006(3)
C22 0.051(4) 0.046(4) 0.034(4) 0.001(3) 0.031(3) 0.009(3)
C23 0.069(5) 0.056(5) 0.043(4) -0.009(4) 0.038(4) 0.010(4)
C24 0.066(5) 0.070(5) 0.046(4) 0.004(4) 0.044(4) 0.018(4)
C25 0.060(5) 0.061(5) 0.061(5) 0.013(4) 0.050(4) 0.010(4)
C26 0.044(4) 0.051(4) 0.042(4) 0.003(3) 0.032(3) 0.002(3)
C27 0.041(4) 0.048(4) 0.044(4) -0.012(3) 0.028(3) -0.001(3)
C28 0.047(4) 0.071(5) 0.061(5) 0.014(4) 0.029(4) 0.001(4)
C29 0.053(5) 0.083(7) 0.063(6) 0.021(5) 0.020(5) 0.008(5)
C30A 0.061(5) 0.118(7) 0.069(5) -0.037(5) 0.022(4) -0.009(5)
N6B 0.061(5) 0.118(7) 0.069(5) -0.037(5) 0.022(4) -0.009(5)
O2B 0.061(5) 0.118(7) 0.069(5) -0.037(5) 0.022(4) -0.009(5)
C31 0.064(6) 0.075(7) 0.105(9) -0.026(6) 0.020(6) -0.011(5)
C32 0.065(6) 0.050(5) 0.071(6) -0.005(4) 0.012(5) -0.010(4)
C33 0.040(3) 0.026(3) 0.030(3) 0.002(3) 0.024(3) 0.002(3)
C34 0.046(4) 0.033(3) 0.032(3) 0.005(3) 0.029(3) 0.011(3)
C35 0.051(4) 0.033(3) 0.025(3) 0.005(3) 0.028(3) 0.004(3)
N5 0.041(3) 0.034(3) 0.032(3) -0.005(2) 0.031(2) -0.001(2)
O1 0.057(3) 0.035(2) 0.038(2) -0.0090(19) 0.040(2) -0.004(2)
C36 0.042(3) 0.035(3) 0.032(3) -0.003(3) 0.025(3) 0.006(3)
C37 0.046(4) 0.033(3) 0.026(3) -0.002(3) 0.025(3) 0.005(3)
C38 0.041(3) 0.021(3) 0.032(3) -0.003(2) 0.027(3) -0.004(2)
C39 0.047(4) 0.026(3) 0.035(3) 0.000(3) 0.028(3) 0.001(3)
C40 0.061(5) 0.033(4) 0.045(4) -0.006(3) 0.027(4) -0.009(3)
N6A 0.048(3) 0.037(3) 0.084(5) -0.011(3) 0.006(3) -0.010(3)
C30B 0.048(3) 0.037(3) 0.084(5) -0.011(3) 0.006(3) -0.010(3)
O2A 0.048(3) 0.037(3) 0.084(5) -0.011(3) 0.006(3) -0.010(3)
C41 0.043(4) 0.045(5) 0.085(6) -0.009(4) 0.024(4) 0.003(4)
C42 0.042(4) 0.027(3) 0.053(4) -0.004(3) 0.027(3) 0.001(3)

loop_
_atom_type_symbol
_atom_type_description
_atom_type_scat_dispersion_real
_atom_type_scat_dispersion_imag
_atom_type_scat_source
C C 0.0033 0.0016 'International Tables Vol C Tables 4.2.6.8 and 6.1.1.4'
H H 0.0000 0.0000 'International Tables Vol C Tables 4.2.6.8 and 6.1.1.4'
N N 0.0061 0.0033 'International Tables Vol C Tables 4.2.6.8 and 6.1.1.4'
O O 0.0106 0.0060 'International Tables Vol C Tables 4.2.6.8 and 6.1.1.4'
Zn Zn 0.2839 1.4301 'International Tables Vol C Tables 4.2.6.8 and 6.1.1.4'

loop_
_geom_angle_atom_site_label_1
_geom_angle_atom_site_label_2
_geom_angle_atom_site_label_3
_geom_angle
_geom_angle_site_symmetry_1
_geom_angle_site_symmetry_3
_geom_angle_publ_flag
N3 Zn1 N2 89.84(19) . . ?
N3 Zn1 N4 88.75(19) . . ?
N2 Zn1 N4 168.41(19) . . ?
N3 Zn1 N1 164.64(19) . . ?
N2 Zn1 N1 88.93(19) . . ?
N4 Zn1 N1 89.39(18) . . ?
N3 Zn1 O1 94.51(18) . 4_656 ?
N2 Zn1 O1 93.70(18) . 4_656 ?
N4 Zn1 O1 97.87(17) . 4_656 ?
N1 Zn1 O1 100.85(18) . 4_656 ?
C1 N1 C4 107.5(5) . . ?
C1 N1 Zn1 126.0(4) . . ?
C4 N1 Zn1 126.5(4) . . ?
C9 N2 C6 106.8(5) . . ?
C9 N2 Zn1 124.6(4) . . ?
C6 N2 Zn1 126.8(4) . . ?
C11 N3 C14 107.5(5) . . ?
C11 N3 Zn1 125.0(4) . . ?
C14 N3 Zn1 127.4(4) . . ?
C19 N4 C16 106.6(5) . . ?
C19 N4 Zn1 125.4(3) . . ?
C16 N4 Zn1 125.8(4) . . ?
N1 C1 C20 125.8(5) . . ?
N1 C1 C2 109.4(5) . . ?
C20 C1 C2 124.8(6) . . ?
C3 C2 C1 106.5(5) . . ?
C3 C2 H2 126.8 . . ?
C1 C2 H2 126.8 . . ?
C2 C3 C4 107.9(5) . . ?
C2 C3 H3 126.1 . . ?
C4 C3 H3 126.1 . . ?
N1 C4 C5 126.2(5) . . ?
N1 C4 C3 108.6(5) . . ?
C5 C4 C3 125.2(5) . . ?
C6 C5 C4 124.8(5) . . ?
C6 C5 C21 117.8(5) . . ?
C4 C5 C21 117.4(5) . . ?
N2 C6 C5 125.1(5) . . ?
N2 C6 C7 109.4(5) . . ?
C5 C6 C7 125.4(5) . . ?
C8 C7 C6 106.8(6) . . ?
C8 C7 H7 126.6 . . ?
C6 C7 H7 126.6 . . ?
C7 C8 C9 108.3(6) . . ?
C7 C8 H8 125.9 . . ?
C9 C8 H8 125.9 . . ?
N2 C9 C10 124.7(5) . . ?
N2 C9 C8 108.7(5) . . ?
C10 C9 C8 126.4(6) . . ?
C9 C10 C11 126.4(6) . . ?
C9 C10 C27 117.9(5) . . ?
C11 C10 C27 115.6(5) . . ?
N3 C11 C10 125.7(5) . . ?
N3 C11 C12 109.5(5) . . ?
C10 C11 C12 124.8(6) . . ?
C13 C12 C11 105.7(6) . . ?
C13 C12 H12 127.2 . . ?
C11 C12 H12 127.2 . . ?
C12 C13 C14 108.7(5) . . ?
C12 C13 H13 125.6 . . ?
C14 C13 H13 125.6 . . ?
C15 C14 N3 125.2(5) . . ?
C15 C14 C13 126.2(5) . . ?
N3 C14 C13 108.5(5) . . ?
C14 C15 C16 125.7(5) . . ?
C14 C15 C33 116.9(5) . . ?
C16 C15 C33 117.4(5) . . ?
N4 C16 C15 125.0(5) . . ?
N4 C16 C17 109.0(5) . . ?
C15 C16 C17 125.9(5) . . ?
C18 C17 C16 107.2(5) . . ?
C18 C17 H17 126.4 . . ?
C16 C17 H17 126.4 . . ?
C17 C18 C19 106.9(6) . . ?
C17 C18 H18 126.5 . . ?
C19 C18 H18 126.5 . . ?
N4 C19 C20 124.9(5) . . ?
N4 C19 C18 110.2(5) . . ?
C20 C19 C18 124.9(6) . . ?
C1 C20 C19 124.9(6) . . ?
C1 C20 C38 117.1(5) . . ?
C19 C20 C38 118.0(5) . . ?
C26 C21 C22 116.7(6) . . ?
C26 C21 C5 122.7(6) . . ?
C22 C21 C5 120.5(5) . . ?
C23 C22 C21 122.0(7) . . ?
C23 C22 H22 119.0 . . ?
C21 C22 H22 119.0 . . ?
C24 C23 C22 119.6(7) . . ?
C24 C23 H23 120.2 . . ?
C22 C23 H23 120.2 . . ?
C25 C24 C23 119.9(6) . . ?
C25 C24 H24 120.0 . . ?
C23 C24 H24 120.0 . . ?
C24 C25 C26 120.3(7) . . ?
C24 C25 H25 119.9 . . ?
C26 C25 H25 119.9 . . ?
C21 C26 C25 121.4(7) . . ?
C21 C26 H26 119.3 . . ?
C25 C26 H26 119.3 . . ?
C32 C27 C28 118.7(7) . . ?
C32 C27 C10 122.9(7) . . ?
C28 C27 C10 118.4(6) . . ?
C29 C28 C27 118.2(8) . . ?
C29 C28 H28 120.9 . . ?
C27 C28 H28 120.9 . . ?
C30A C29 C28 123.9(9) . . ?
C30A C29 H29 118.0 . . ?
C28 C29 H29 118.0 . . ?
O2B C30A C29 118.6(13) . . ?
C32 C31 H31 121.1 . . ?
C27 C32 C31 122.4(9) . . ?
C27 C32 H32 118.8 . . ?
C31 C32 H32 118.8 . . ?
C34 C33 C37 116.4(5) . . ?
C34 C33 C15 121.3(5) . . ?
C37 C33 C15 122.3(5) . . ?
C35 C34 C33 121.3(6) . . ?
C35 C34 H34 119.3 . . ?
C33 C34 H34 119.3 . . ?
N5 C35 C34 119.7(5) . . ?
N5 C35 H35 120.1 . . ?
C34 C35 H35 120.1 . . ?
C35 N5 O1 118.4(5) . . ?
C35 N5 C36 121.6(5) . . ?
O1 N5 C36 120.0(5) . . ?
N5 O1 Zn1 117.9(3) . 4_646 ?
N5 C36 C37 121.1(6) . . ?
N5 C36 H36 119.4 . . ?
C37 C36 H36 119.4 . . ?
C36 C37 C33 119.8(6) . . ?
C36 C37 H37 120.1 . . ?
C33 C37 H37 120.1 . . ?
C42 C38 C39 117.8(6) . . ?
C42 C38 C20 121.6(5) . . ?
C39 C38 C20 120.5(5) . . ?
C40 C39 C38 119.7(6) . . ?
C40 C39 H39 120.2 . . ?
C38 C39 H39 120.2 . . ?
N6A C40 C39 121.2(6) . . ?
N6A C40 H40 119.4 . . ?
C39 C40 H40 119.4 . . ?
O2A N6A C40 120.4(8) . . ?
C42 C41 H41 119.7 . . ?
C41 C42 C38 121.1(6) . . ?
C41 C42 H42 119.4 . . ?
C38 C42 H42 119.4 . . ?

loop_
_geom_bond_atom_site_label_1
_geom_bond_atom_site_label_2
_geom_bond_distance
_geom_bond_site_symmetry_2
_geom_bond_publ_flag
Zn1 N3 2.046(5) . ?
Zn1 N2 2.060(5) . ?
Zn1 N4 2.063(5) . ?
Zn1 N1 2.065(5) . ?
Zn1 O1 2.120(4) 4_656 ?
N1 C1 1.367(7) . ?
N1 C4 1.370(7) . ?
N2 C9 1.376(8) . ?
N2 C6 1.379(7) . ?
N3 C11 1.385(8) . ?
N3 C14 1.386(7) . ?
N4 C19 1.364(8) . ?
N4 C16 1.378(7) . ?
C1 C20 1.409(8) . ?
C1 C2 1.447(8) . ?
C2 C3 1.353(8) . ?
C2 H2 0.9500 . ?
C3 C4 1.445(8) . ?
C3 H3 0.9500 . ?
C4 C5 1.412(8) . ?
C5 C6 1.399(9) . ?
C5 C21 1.490(7) . ?
C6 C7 1.433(8) . ?
C7 C8 1.348(9) . ?
C7 H7 0.9500 . ?
C8 C9 1.433(8) . ?
C8 H8 0.9500 . ?
C9 C10 1.386(8) . ?
C10 C11 1.391(8) . ?
C10 C27 1.519(9) . ?
C11 C12 1.458(8) . ?
C12 C13 1.378(9) . ?
C12 H12 0.9500 . ?
C13 C14 1.441(9) . ?
C13 H13 0.9500 . ?
C14 C15 1.375(8) . ?
C15 C16 1.409(8) . ?
C15 C33 1.489(7) . ?
C16 C17 1.455(8) . ?
C17 C18 1.349(9) . ?
C17 H17 0.9500 . ?
C18 C19 1.443(8) . ?
C18 H18 0.9500 . ?
C19 C20 1.423(8) . ?
C20 C38 1.489(8) . ?
C21 C26 1.386(9) . ?
C21 C22 1.401(9) . ?
C22 C23 1.378(8) . ?
C22 H22 0.9500 . ?
C23 C24 1.376(11) . ?
C23 H23 0.9500 . ?
C24 C25 1.371(11) . ?
C24 H24 0.9500 . ?
C25 C26 1.387(9) . ?
C25 H25 0.9500 . ?
C26 H26 0.9500 . ?
C27 C32 1.330(11) . ?
C27 C28 1.392(10) . ?
C28 C29 1.372(12) . ?
C28 H28 0.9500 . ?
C29 C30A 1.294(13) . ?
C29 H29 0.9500 . ?
C30A O2B 1.231(13) . ?
C31 C32 1.381(12) . ?
C31 H31 0.9500 . ?
C32 H32 0.9500 . ?
C33 C34 1.400(8) . ?
C33 C37 1.413(8) . ?
C34 C35 1.395(8) . ?
C34 H34 0.9500 . ?
C35 N5 1.329(8) . ?
C35 H35 0.9500 . ?
N5 O1 1.331(5) . ?
N5 C36 1.339(8) . ?
O1 Zn1 2.121(4) 4_646 ?
C36 C37 1.387(8) . ?
C36 H36 0.9500 . ?
C37 H37 0.9500 . ?
C38 C42 1.382(8) . ?
C38 C39 1.401(8) . ?
C39 C40 1.395(9) . ?
C39 H39 0.9500 . ?
C40 N6A 1.327(10) . ?
C40 H40 0.9500 . ?
N6A O2A 1.294(11) . ?
C41 C42 1.355(10) . ?
C41 H41 0.9500 . ?
C42 H42 0.9500 . ?
C43 O3 1.762(15) . ?
O4 C44 1.499(18) . ?
O6 C46 1.502(17) . ?
